data_2205425
loop_
_publ_author_name
'Kolev, Tonsko'
'Wortmann, R\"udiger'
'Spiteller, Michael'
'Sheldrick, William Steven'
'Mayer-Figge, Heike'

_publ_section_title
;
 4-Phenylpyridinium betaine of squaric acid
;
_journal_issue 4
_journal_name_full 'Acta Crystallographica Section E'
_journal_page_first o1090
_journal_page_last o1092
_journal_paper_doi 10.1107/S1600536805008457
_journal_volume 61
_journal_year 2005
_chemical_formula_iupac 'C15 H9 N O3'
_chemical_formula_moiety 'C15 H9 N O3'
_chemical_formula_sum 'C15 H9 N O3'
_chemical_formula_weight 251.23
_chemical_name_common
;
4-Phenylpyridinium betaine of squaric acid
;
_chemical_name_systematic
;
4-phenylpyridinium-3-squarate
;
_space_group_IT_number 14
_symmetry_cell_setting monoclinic
_symmetry_space_group_name_Hall '-P 2ybc'
_symmetry_space_group_name_H-M 'P 1 21/c 1'
_atom_sites_solution_hydrogens geom
_atom_sites_solution_primary direct
_atom_sites_solution_secondary difmap
_audit_creation_method SHELXL97
_cell_angle_alpha 90.00
_cell_angle_beta 91.49(2)
_cell_angle_gamma 90.00
_cell_formula_units_Z 4
_cell_length_a 12.852(3)
_cell_length_b 12.924(3)
_cell_length_c 7.236(2)
_cell_measurement_reflns_used 15
_cell_measurement_temperature 293(2)
_cell_measurement_theta_max 15
_cell_measurement_theta_min 7.5
_cell_volume 1201.5(5)
_computing_cell_refinement 'R3m/V User's Guide'
_computing_data_collection 'R3m/V User's Guide (Siemens, 1989)'
_computing_data_reduction 'XDISK (Siemens, 1989)'
_computing_molecular_graphics 'SHELXTL-Plus (Sheldrick, 1995)'
_computing_publication_material SHELXL97
_computing_structure_refinement 'SHELXL97 (Sheldrick, 1997)'
_computing_structure_solution 'SHELXS97 (Sheldrick, 1997)'
_diffrn_ambient_temperature 293(2)
_diffrn_measured_fraction_theta_full 0.994
_diffrn_measured_fraction_theta_max 0.994
_diffrn_measurement_device_type 'Siemens P4 four-circle'
_diffrn_measurement_method 'Profile fitted'
_diffrn_radiation_monochromator graphite
_diffrn_radiation_source 'fine-focus sealed tube'
_diffrn_radiation_type MoK\a
_diffrn_radiation_wavelength 0.71073
_diffrn_reflns_av_R_equivalents 0.0378
_diffrn_reflns_av_sigmaI/netI 0.0451
_diffrn_reflns_limit_h_max 15
_diffrn_reflns_limit_h_min -15
_diffrn_reflns_limit_k_max 1
_diffrn_reflns_limit_k_min -15
_diffrn_reflns_limit_l_max 8
_diffrn_reflns_limit_l_min -1
_diffrn_reflns_number 2889
_diffrn_reflns_theta_full 25.00
_diffrn_reflns_theta_max 25.00
_diffrn_reflns_theta_min 3.15
_diffrn_standards_decay_% 2
_diffrn_standards_interval_count 100
_diffrn_standards_number 3
_exptl_absorpt_coefficient_mu 0.098
_exptl_absorpt_correction_T_max 0.983
_exptl_absorpt_correction_T_min 0.957
_exptl_absorpt_correction_type '\y scan'
_exptl_absorpt_process_details '(XPREP in SHELXTL-Plus; Sheldrick, 1995)'
_exptl_crystal_colour orange-red
_exptl_crystal_density_diffrn 1.389
_exptl_crystal_density_meas ?
_exptl_crystal_density_method .
_exptl_crystal_description prism
_exptl_crystal_F_000 520
_exptl_crystal_size_max 0.34
_exptl_crystal_size_mid 0.26
_exptl_crystal_size_min 0.21
_refine_diff_density_max 0.130
_refine_diff_density_min -0.159
_refine_ls_extinction_coef 0.037(6)
_refine_ls_extinction_expression Fc^*^=kFc[1+0.001xFc^2^\l^3^/sin(2\q)]^-1/4^
_refine_ls_extinction_method 'SHELXL97 (Sheldrick, 1997)'
_refine_ls_goodness_of_fit_ref 1.037
_refine_ls_hydrogen_treatment constr
_refine_ls_matrix_type full
_refine_ls_number_parameters 173
_refine_ls_number_reflns 2112
_refine_ls_number_restraints 0
_refine_ls_restrained_S_all 1.037
_refine_ls_R_factor_all 0.0686
_refine_ls_R_factor_gt 0.0427
_refine_ls_shift/su_max 0.000
_refine_ls_shift/su_mean 0.000
_refine_ls_structure_factor_coef Fsqd
_refine_ls_weighting_details 'calc w = 1/[\s^2^(Fo^2^)+(0.0532P)^2^+0.0499P] where P = (Fo^2^+2Fc^2^)/3'
_refine_ls_weighting_scheme calc
_refine_ls_wR_factor_gt 0.1013
_refine_ls_wR_factor_ref 0.1117
_reflns_number_gt 1455
_reflns_number_total 2112
_reflns_threshold_expression I>2\s(I)
_cod_data_source_file bt6631.cif
_cod_data_source_block I
_cod_depositor_comments
;
The following automatic conversions were performed:
'_symmetry_cell_setting' value 'Monoclinic' changed to 'monoclinic'
according to '/home/saulius/struct/CIF-dictionaries/cif_core.dic'
dictionary named 'cif_core.dic' version 2.4.1 from 2010-06-29.

Automatic conversion script
Id: cif_fix_enum 1527 2010-12-29 10:47:43Z saulius 

The following automatic conversions were performed:

'_symmetry_cell_setting' value 'Monoclinic' changed to 'monoclinic'
according to /home/saulius/struct/CIF-dictionaries/cif_core.dic
dictionary named 'cif_core.dic' version 2.4.1 from 2010-06-29.

Automatic conversion script
Id: cif_fix_values 1715 2011-07-08 13:25:40Z adriana 
;
_cod_original_cell_volume 1201.4(5)
_cod_original_sg_symbol_H-M 'P 21/c'
_cod_database_code 2205425
_cod_database_fobs_code 2205425

loop_
_symmetry_equiv_pos_as_xyz
'x, y, z'
'-x, y+1/2, -z+1/2'
'-x, -y, -z'
'x, -y-1/2, z-1/2'

loop_
_atom_site_label
_atom_site_fract_x
_atom_site_fract_y
_atom_site_fract_z
_atom_site_U_iso_or_equiv
_atom_site_adp_type
_atom_site_calc_flag
_atom_site_refinement_flags
_atom_site_occupancy
_atom_site_type_symbol
N1 0.94652(11) 0.86755(11) 0.27545(19) 0.0374(4) Uani d . 1 N
C2 0.90358(13) 0.95958(13) 0.3211(2) 0.0418(5) Uani d . 1 C
H2 0.9381 1.0208 0.2941 0.050 Uiso calc R 1 H
C3 0.81038(13) 0.96316(14) 0.4061(2) 0.0431(5) Uani d . 1 C
H3 0.7822 1.0270 0.4370 0.052 Uiso calc R 1 H
C4 0.75627(13) 0.87285(14) 0.4478(2) 0.0392(4) Uani d . 1 C
C5 0.80279(13) 0.77933(13) 0.3978(2) 0.0410(5) Uani d . 1 C
H5 0.7691 0.7173 0.4221 0.049 Uiso calc R 1 H
C6 0.89689(13) 0.77760(13) 0.3140(2) 0.0404(5) Uani d . 1 C
H6 0.9270 0.7147 0.2832 0.048 Uiso calc R 1 H
C7 0.65479(14) 0.87656(14) 0.5389(3) 0.0437(5) Uani d . 1 C
C8 0.63144(15) 0.95605(16) 0.6601(3) 0.0544(6) Uani d . 1 C
H8 0.6809 1.0067 0.6872 0.065 Uiso calc R 1 H
C9 0.53512(17) 0.96036(19) 0.7405(3) 0.0660(7) Uani d . 1 C
H9 0.5209 1.0130 0.8237 0.079 Uiso calc R 1 H
C10 0.46063(17) 0.8879(2) 0.6989(3) 0.0727(8) Uani d . 1 C
H10 0.3953 0.8923 0.7508 0.087 Uiso calc R 1 H
C11 0.48278(16) 0.8082(2) 0.5796(3) 0.0709(7) Uani d . 1 C
H11 0.4325 0.7584 0.5520 0.085 Uiso calc R 1 H
C12 0.57929(14) 0.80190(17) 0.5009(3) 0.0568(6) Uani d . 1 C
H12 0.5939 0.7473 0.4218 0.068 Uiso calc R 1 H
C3' 1.04273(13) 0.86561(13) 0.1870(2) 0.0375(4) Uani d . 1 C
C2' 1.11034(13) 0.94603(14) 0.1312(2) 0.0411(4) Uani d . 1 C
O2' 1.11143(10) 1.04105(10) 0.1341(2) 0.0555(4) Uani d . 1 O
C1' 1.18378(14) 0.86210(14) 0.0627(3) 0.0467(5) Uani d . 1 C
O1' 1.26807(12) 0.86024(12) -0.0059(2) 0.0753(5) Uani d . 1 O
C4' 1.10458(14) 0.78166(14) 0.1240(3) 0.0443(5) Uani d . 1 C
O4' 1.09764(11) 0.68750(10) 0.1188(2) 0.0633(5) Uani d . 1 O

loop_
_atom_site_aniso_label
_atom_site_aniso_U_11
_atom_site_aniso_U_22
_atom_site_aniso_U_33
_atom_site_aniso_U_12
_atom_site_aniso_U_13
_atom_site_aniso_U_23
N1 0.0376(8) 0.0324(8) 0.0427(8) 0.0007(6) 0.0076(6) 0.0008(6)
C2 0.0434(10) 0.0307(10) 0.0517(11) -0.0013(8) 0.0089(8) 0.0000(8)
C3 0.0410(10) 0.0367(10) 0.0523(11) 0.0029(8) 0.0115(8) -0.0037(8)
C4 0.0353(9) 0.0431(11) 0.0392(9) 0.0003(8) 0.0036(7) -0.0014(8)
C5 0.0425(10) 0.0333(10) 0.0475(11) -0.0062(8) 0.0084(8) 0.0006(8)
C6 0.0429(10) 0.0309(10) 0.0478(11) -0.0007(8) 0.0076(8) -0.0013(8)
C7 0.0379(10) 0.0491(11) 0.0442(10) -0.0003(8) 0.0059(8) 0.0032(9)
C8 0.0492(11) 0.0609(13) 0.0538(12) 0.0042(10) 0.0116(9) -0.0029(10)
C9 0.0616(14) 0.0828(17) 0.0545(13) 0.0209(13) 0.0206(11) 0.0050(12)
C10 0.0424(12) 0.105(2) 0.0713(15) 0.0152(13) 0.0226(11) 0.0277(15)
C11 0.0415(12) 0.0910(18) 0.0808(17) -0.0116(12) 0.0105(11) 0.0153(14)
C12 0.0444(12) 0.0658(14) 0.0605(13) -0.0096(10) 0.0090(10) -0.0003(11)
C3' 0.0344(9) 0.0353(10) 0.0432(10) 0.0033(7) 0.0073(7) 0.0029(8)
C2' 0.0393(10) 0.0387(11) 0.0456(10) 0.0015(8) 0.0066(8) 0.0015(9)
O2' 0.0522(8) 0.0348(8) 0.0802(10) -0.0031(6) 0.0170(7) 0.0015(7)
C1' 0.0398(10) 0.0490(12) 0.0518(11) 0.0038(9) 0.0095(9) 0.0019(9)
O1' 0.0507(9) 0.0741(11) 0.1029(13) 0.0058(8) 0.0375(9) 0.0007(9)
C4' 0.0453(11) 0.0374(10) 0.0505(11) 0.0058(8) 0.0079(9) 0.0012(9)
O4' 0.0675(9) 0.0336(8) 0.0900(11) 0.0064(7) 0.0223(8) -0.0023(7)

loop_
_atom_type_symbol
_atom_type_description
_atom_type_scat_dispersion_real
_atom_type_scat_dispersion_imag
_atom_type_scat_source
C C 0.0033 0.0016 'International Tables Vol C Tables 4.2.6.8 and 6.1.1.4'
H H 0.0000 0.0000 'International Tables Vol C Tables 4.2.6.8 and 6.1.1.4'
N N 0.0061 0.0033 'International Tables Vol C Tables 4.2.6.8 and 6.1.1.4'
O O 0.0106 0.0060 'International Tables Vol C Tables 4.2.6.8 and 6.1.1.4'

loop_
_geom_angle_atom_site_label_1
_geom_angle_atom_site_label_2
_geom_angle_atom_site_label_3
_geom_angle
C2 N1 C6 120.31(14)
C2 N1 C3' 119.63(14)
C6 N1 C3' 120.05(15)
N1 C2 C3 120.55(16)
N1 C2 H2 119.7
C3 C2 H2 119.7
C2 C3 C4 121.23(17)
C2 C3 H3 119.4
C4 C3 H3 119.4
C3 C4 C5 116.58(16)
C3 C4 C7 121.33(16)
C5 C4 C7 122.09(16)
C6 C5 C4 121.16(16)
C6 C5 H5 119.4
C4 C5 H5 119.4
N1 C6 C5 120.16(16)
N1 C6 H6 119.9
C5 C6 H6 119.9
C8 C7 C12 118.51(17)
C8 C7 C4 120.90(17)
C12 C7 C4 120.56(17)
C9 C8 C7 120.4(2)
C9 C8 H8 119.8
C7 C8 H8 119.8
C10 C9 C8 120.6(2)
C10 C9 H9 119.7
C8 C9 H9 119.7
C9 C10 C11 119.7(2)
C9 C10 H10 120.2
C11 C10 H10 120.2
C10 C11 C12 120.3(2)
C10 C11 H11 119.8
C12 C11 H11 119.8
C11 C12 C7 120.5(2)
C11 C12 H12 119.8
C7 C12 H12 119.8
N1 C3' C2' 131.88(16)
N1 C3' C4' 131.47(17)
C2' C3' C4' 96.65(14)
O2' C2' C3' 137.20(17)
O2' C2' C1' 135.08(17)
C3' C2' C1' 87.72(14)
O1' C1' C2' 135.87(19)
O1' C1' C4' 135.99(18)
C2' C1' C4' 88.12(14)
O4' C4' C3' 136.65(19)
O4' C4' C1' 135.86(18)
C3' C4' C1' 87.48(14)

loop_
_geom_bond_atom_site_label_1
_geom_bond_atom_site_label_2
_geom_bond_distance
N1 C2 1.356(2)
N1 C6 1.358(2)
N1 C3' 1.407(2)
C2 C3 1.361(2)
C2 H2 0.9300
C3 C4 1.396(2)
C3 H3 0.9300
C4 C5 1.400(2)
C4 C7 1.477(3)
C5 C6 1.367(2)
C5 H5 0.9300
C6 H6 0.9300
C7 C8 1.388(3)
C7 C12 1.391(3)
C8 C9 1.383(3)
C8 H8 0.9300
C9 C10 1.367(3)
C9 H9 0.9300
C10 C11 1.378(3)
C10 H10 0.9300
C11 C12 1.381(3)
C11 H11 0.9300
C12 H12 0.9300
C3' C2' 1.420(2)
C3' C4' 1.427(2)
C2' O2' 1.228(2)
C2' C1' 1.529(2)
C1' O1' 1.203(2)
C1' C4' 1.529(3)
C4' O4' 1.221(2)

loop_
_geom_hbond_atom_site_label_D
_geom_hbond_atom_site_label_H
_geom_hbond_atom_site_label_A
_geom_hbond_site_symmetry_A
_geom_hbond_distance_DH
_geom_hbond_distance_HA
_geom_hbond_distance_DA
_geom_hbond_angle_DHA
_geom_hbond_publ_flag
C6 H6 O2' 2_745 0.93 2.38 3.082(2) 132 y
C3 H3 O4' 2_755 0.93 2.62 3.138(2) 116 y
C10 H10 O1' 1_456 0.93 2.47 3.330(3) 154 y
